data_4338166
loop_
_publ_author_name
'Brogden, David W.'
'Turov, Yevgeniya'
'Nippe, Michael'
'Li Manni, Giovanni'
'Hillard, Elizabeth A.'
'Cl\'erac, Rodolphe'
'Gagliardi, Laura'
'Berry, John F.'

_publ_section_title
;
 Oxidative stretching of metal-metal bonds to their limits.
;
_journal_issue 9
_journal_name_full 'Inorganic chemistry'
_journal_page_first 4777
_journal_page_last 4790
_journal_paper_doi 10.1021/ic5007204
_journal_volume 53
_journal_year 2014
_chemical_formula_moiety 'C40 H32 Mo N12 O W, C F3 O3 S, C4 H9 O, C2 H3 N, C24 H20 B'
_chemical_formula_sum 'C71 H64 B F3 Mo N13 O5 S W'
_chemical_formula_weight 1559.01
_space_group_crystal_system triclinic
_space_group_IT_number 2
_space_group_name_Hall '-P 1'
_space_group_name_H-M_alt 'P -1'
_symmetry_space_group_name_Hall '-P 1'
_symmetry_space_group_name_H-M 'P -1'
_atom_sites_solution_hydrogens geom
_atom_sites_solution_primary direct
_atom_sites_solution_secondary difmap
_cell_angle_alpha 71.584(2)
_cell_angle_beta 69.862(2)
_cell_angle_gamma 77.420(2)
_cell_formula_units_Z 2
_cell_length_a 14.0889(5)
_cell_length_b 15.7173(5)
_cell_length_c 16.9811(6)
_cell_measurement_temperature 100.0
_cell_volume 3324.4(2)
_computing_cell_refinement 'SAINT+ Ver. 8.30C (Bruker-AXS, 2013)'
_computing_data_collection 'APEX2 Ver. 2013.2-0 (Bruker-AXS, 2013)'
_computing_data_reduction 'SAINT+ Ver. 8.30C (Bruker-AXS, 2013)'
_computing_molecular_graphics
;
O. V. Dolomanov, L. J. Bourhis, R. J. Gildea, J. A. K. Howard and H. Puschmann,
OLEX2: a complete structure solution, refinement and analysis program.
J. Appl. Cryst. (2009). 42, 339-341.
;
_computing_publication_material
;
O. V. Dolomanov, L. J. Bourhis, R. J. Gildea, J. A. K. Howard and H. Puschmann,
OLEX2: a complete structure solution, refinement and analysis program.
J. Appl. Cryst. (2009). 42, 339-341.
;
_computing_structure_refinement 'SHELXTL (Sheldrick, 2008-2013)'
_computing_structure_solution 'SHELXTL (Sheldrick, 2008-2013)'
_diffrn_ambient_temperature 100.0
_diffrn_detector_area_resol_mean 7.9
_diffrn_detector_type 'CCD area detector'
_diffrn_measured_fraction_theta_full 1.000
_diffrn_measured_fraction_theta_max 0.996
_diffrn_measurement_device 'three-circle diffractometer'
_diffrn_measurement_device_type 'Bruker SMART APEX2 area detector'
_diffrn_measurement_method '0.5\% \w and 0.5\% \f scans'
_diffrn_radiation_collimation 'focusing mirrors'
_diffrn_radiation_monochromator 'mirror optics'
_diffrn_radiation_probe x-ray
_diffrn_radiation_type 'Mo K\a'
_diffrn_radiation_wavelength 0.71073
_diffrn_radiation_xray_symbol K-L~3~
_diffrn_reflns_av_R_equivalents 0.0265
_diffrn_reflns_av_unetI/netI 0.0260
_diffrn_reflns_limit_h_max 18
_diffrn_reflns_limit_h_min -18
_diffrn_reflns_limit_k_max 20
_diffrn_reflns_limit_k_min -21
_diffrn_reflns_limit_l_max 22
_diffrn_reflns_limit_l_min -22
_diffrn_reflns_number 56502
_diffrn_reflns_theta_full 25.00
_diffrn_reflns_theta_max 28.40
_diffrn_reflns_theta_min 1.32
_diffrn_source 'microfocus sealed X-ray tube'
_diffrn_source_type 'Incoatec I\ms'
_exptl_absorpt_coefficient_mu 2.019
_exptl_absorpt_correction_T_max 0.9215
_exptl_absorpt_correction_T_min 0.7774
_exptl_absorpt_correction_type analytical
_exptl_absorpt_process_details
;
SADABS-2012/1 (Bruker,2012) was used for absorption correction.
wR2(int) was 0.0600 before and 0.0359 after correction.
The Ratio of minimum to maximum transmission is 0.8436.
The \l/2 correction factor is Not present.
;
_exptl_crystal_colour '? brown'
_exptl_crystal_colour_primary brown
_exptl_crystal_density_diffrn 1.557
_exptl_crystal_density_method 'not measured'
_exptl_crystal_description block
_exptl_crystal_F_000 1570
_exptl_crystal_size_max 0.179
_exptl_crystal_size_mid 0.15
_exptl_crystal_size_min 0.088
_refine_diff_density_max 2.316
_refine_diff_density_min -0.996
_refine_diff_density_rms 0.108
_refine_ls_extinction_method none
_refine_ls_goodness_of_fit_ref 1.049
_refine_ls_hydrogen_treatment mixed
_refine_ls_matrix_type full
_refine_ls_number_parameters 918
_refine_ls_number_reflns 16600
_refine_ls_number_restraints 0
_refine_ls_restrained_S_all 1.049
_refine_ls_R_factor_all 0.0333
_refine_ls_R_factor_gt 0.0279
_refine_ls_shift/su_max 0.001
_refine_ls_shift/su_mean 0.000
_refine_ls_structure_factor_coef Fsqd
_refine_ls_weighting_details 'calc w=1/[\s^2^(Fo^2^)+(0.0403P)^2^+6.2505P] where P=(Fo^2^+2Fc^2^)/3'
_refine_ls_weighting_scheme calc
_refine_ls_wR_factor_gt 0.0799
_refine_ls_wR_factor_ref 0.0828
_reflns_number_gt 14695
_reflns_number_total 16600
_reflns_threshold_expression >2sigma(I)
_cod_data_source_file ic5007204_si_001.cif
_cod_data_source_block berry418_0m
_cod_depositor_comments 'Adding full bibliography for 4338161--4338168.cif.'
_cod_database_code 4338166
_olex2_refinement_description
;
1. Fixed Uiso
 At 1.2 times of:
  All C(H) groups, All C(H,H) groups
 At 1.5 times of:
  All C(H,H,H) groups
2. Shared sites
{Mo1, W1A}
{Mo1A, W1}
3. Uiso/Uaniso restraints and constraints
Uanis(Mo1) = Uanis(W1A)
Uanis(Mo1A) = Uanis(W1)
4. Others
 Sof(W1A)=Sof(Mo1A)=1-FVAR(1)
 Sof(W1)=Sof(Mo1)=FVAR(1)
 Sof(S1A)=Sof(F1A)=Sof(F2A)=Sof(F3A)=Sof(O3A)=Sof(O4A)=Sof(O5A)=1-FVAR(2)
 Sof(S1)=Sof(F1)=Sof(F2)=Sof(F3)=Sof(O3)=Sof(O4)=Sof(O5)=FVAR(2)
5.a Secondary CH2 refined with riding coordinates:
 C43(H43A,H43B)
5.b Aromatic/amide H refined with riding coordinates:
 C1(H1), C2(H2), C3(H3), C4(H4), C7(H7), C8(H8), C9(H9), C10(H10), C11(H11),
 C12(H12), C13(H13), C14(H14), C17(H17), C18(H18), C19(H19), C20(H20), C21(H21),
  C22(H22), C23(H23), C24(H24), C27(H27), C28(H28), C29(H29), C30(H30),
 C31(H31), C32(H32), C33(H33), C34(H34), C37(H37), C38(H38), C39(H39), C40(H40),
  C42(H42), C46(H46), C47(H47), C48(H48), C49(H49), C50(H50), C52(H52),
 C53(H53), C54(H54), C55(H55), C56(H56), C58(H58), C59(H59), C60(H60), C61(H61),
  C62(H62), C64(H64), C65(H65), C66(H66), C67(H67), C68(H68)
5.c Idealised Me refined as rotating group:
 C41(H41A,H41B,H41C), C44(H44A,H44B,H44C), C71(H71A,H71B,H71C)
;

loop_
_space_group_symop_id
_space_group_symop_operation_xyz
1 'x, y, z'
2 '-x, -y, -z'

loop_
_atom_site_label
_atom_site_type_symbol
_atom_site_fract_x
_atom_site_fract_y
_atom_site_fract_z
_atom_site_U_iso_or_equiv
_atom_site_adp_type
_atom_site_occupancy
_atom_site_symmetry_multiplicity
_atom_site_calc_flag
_atom_site_refinement_flags
_atom_site_disorder_assembly
_atom_site_disorder_group
W1 W 0.421518(9) 0.720184(8) 0.136002(8) 0.01331(5) Uani 0.5873(8) 1 d P A 1
W1A W 0.187991(10) 0.732668(9) 0.186159(9) 0.01169(5) Uani 0.4127(8) 1 d P A 2
Mo1 Mo 0.187991(10) 0.732668(9) 0.186159(9) 0.01169(5) Uani 0.5873(8) 1 d P A 1
Mo1A Mo 0.421518(9) 0.720184(8) 0.136002(8) 0.01331(5) Uani 0.4127(8) 1 d P A 2
S1 S 0.7723(4) 0.7769(4) 0.2413(3) 0.0299(8) Uani 0.525(11) 1 d P B 1
S1A S 0.7569(4) 0.7838(3) 0.2663(4) 0.0248(8) Uani 0.475(11) 1 d P B 2
F1 F 0.7178(4) 0.6540(5) 0.3882(4) 0.0472(15) Uani 0.525(11) 1 d P B 1
F1A F 0.7519(10) 0.6170(6) 0.3603(8) 0.087(4) Uani 0.475(11) 1 d P B 2
F2 F 0.8168(4) 0.6007(3) 0.2843(6) 0.055(2) Uani 0.525(11) 1 d P B 1
F2A F 0.7960(5) 0.6316(6) 0.2238(7) 0.063(3) Uani 0.475(11) 1 d P B 2
F3 F 0.6606(11) 0.6526(14) 0.2813(11) 0.058(3) Uani 0.525(11) 1 d P B 1
F3A F 0.6406(11) 0.6551(13) 0.3007(10) 0.037(2) Uani 0.475(11) 1 d P B 2
O1 O 0.55070(16) 0.70956(14) 0.10990(13) 0.0233(4) Uani 1 1 d . . .
O2 O 0.2626(2) 1.17967(17) 0.1389(2) 0.0455(7) Uani 1 1 d . . .
O3 O 0.6816(4) 0.8331(4) 0.2688(6) 0.050(2) Uani 0.525(11) 1 d P B 1
O3A O 0.6809(6) 0.8143(6) 0.3351(8) 0.069(3) Uani 0.475(11) 1 d P B 2
O4 O 0.8026(6) 0.7722(7) 0.1530(4) 0.064(3) Uani 0.525(11) 1 d P B 1
O4A O 0.7414(8) 0.8250(5) 0.1829(6) 0.071(4) Uani 0.475(11) 1 d P B 2
O5 O 0.855(2) 0.7817(18) 0.2764(14) 0.028(3) Uani 0.525(11) 1 d P B 1
O5A O 0.861(3) 0.7758(18) 0.2595(15) 0.022(3) Uani 0.475(11) 1 d P B 2
N1 N 0.10019(16) 0.67075(14) 0.31979(14) 0.0151(4) Uani 1 1 d . . .
N2 N 0.24233(16) 0.72197(14) 0.29422(14) 0.0144(4) Uani 1 1 d . . .
N3 N 0.39590(17) 0.77740(14) 0.24172(14) 0.0145(4) Uani 1 1 d . . .
N4 N 0.40909(17) 0.85182(15) 0.04889(14) 0.0154(4) Uani 1 1 d . . .
N5 N 0.24802(17) 0.86200(14) 0.14102(14) 0.0149(4) Uani 1 1 d . . .
N6 N 0.09878(17) 0.84853(14) 0.23727(14) 0.0154(4) Uani 1 1 d . . .
N7 N 0.11019(17) 0.80661(14) 0.08901(15) 0.0162(4) Uani 1 1 d . . .
N8 N 0.26285(17) 0.73587(14) 0.05044(14) 0.0147(4) Uani 1 1 d . . .
N9 N 0.42706(17) 0.66816(14) 0.03199(14) 0.0156(4) Uani 1 1 d . . .
N10 N 0.41115(16) 0.58951(14) 0.22790(14) 0.0152(4) Uani 1 1 d . . .
N11 N 0.26113(16) 0.59450(14) 0.20248(14) 0.0149(4) Uani 1 1 d . . .
N12 N 0.11658(16) 0.62830(14) 0.17343(14) 0.0145(4) Uani 1 1 d . . .
N13 N 0.2343(5) 0.2642(4) 0.4130(4) 0.0952(17) Uiso 1 1 d . . .
C1 C 0.0122(2) 0.63628(17) 0.36519(18) 0.0183(5) Uani 1 1 d . A .
H1 H -0.0294 0.6272 0.3355 0.022 Uiso 1 1 calc R . .
C2 C -0.0184(2) 0.61397(19) 0.4548(2) 0.0239(6) Uani 1 1 d . . .
H2 H -0.0811 0.5903 0.4873 0.029 Uiso 1 1 calc R A .
C3 C 0.0450(2) 0.6270(2) 0.49675(19) 0.0249(6) Uani 1 1 d . A .
H3 H 0.0255 0.6106 0.5585 0.030 Uiso 1 1 calc R . .
C4 C 0.1352(2) 0.66310(19) 0.45033(18) 0.0208(5) Uani 1 1 d . . .
H4 H 0.1783 0.6721 0.4787 0.025 Uiso 1 1 calc R A .
C5 C 0.1604(2) 0.68590(17) 0.35952(17) 0.0158(5) Uani 1 1 d . A .
C6 C 0.30466(19) 0.77131(16) 0.30460(16) 0.0146(5) Uani 1 1 d . A .
C7 C 0.2779(2) 0.81744(18) 0.36880(18) 0.0191(5) Uani 1 1 d . . .
H7 H 0.2122 0.8162 0.4102 0.023 Uiso 1 1 calc R A .
C8 C 0.3480(2) 0.86473(19) 0.37115(19) 0.0232(6) Uani 1 1 d . A .
H8 H 0.3309 0.8964 0.4144 0.028 Uiso 1 1 calc R . .
C9 C 0.4436(2) 0.86615(19) 0.31025(18) 0.0216(6) Uani 1 1 d . . .
H9 H 0.4935 0.8965 0.3127 0.026 Uiso 1 1 calc R A .
C10 C 0.4645(2) 0.82291(17) 0.24646(18) 0.0177(5) Uani 1 1 d . A .
H10 H 0.5295 0.8248 0.2040 0.021 Uiso 1 1 calc R . .
C11 C 0.4836(2) 0.88441(19) -0.02471(18) 0.0203(5) Uani 1 1 d . A .
H11 H 0.5474 0.8482 -0.0382 0.024 Uiso 1 1 calc R . .
C12 C 0.4695(2) 0.9679(2) -0.08009(19) 0.0241(6) Uani 1 1 d . . .
H12 H 0.5236 0.9900 -0.1299 0.029 Uiso 1 1 calc R A .
C13 C 0.3746(2) 1.01998(19) -0.06238(19) 0.0242(6) Uani 1 1 d . A .
H13 H 0.3627 1.0771 -0.1010 0.029 Uiso 1 1 calc R . .
C14 C 0.2987(2) 0.98767(18) 0.01135(19) 0.0209(5) Uani 1 1 d . . .
H14 H 0.2338 1.0223 0.0244 0.025 Uiso 1 1 calc R A .
C15 C 0.3179(2) 0.90319(17) 0.06720(17) 0.0164(5) Uani 1 1 d . A .
C16 C 0.1667(2) 0.90789(17) 0.19006(17) 0.0159(5) Uani 1 1 d . A .
C17 C 0.1511(2) 0.99490(18) 0.20114(19) 0.0210(5) Uani 1 1 d . . .
H17 H 0.1983 1.0371 0.1669 0.025 Uiso 1 1 calc R A .
C18 C 0.0637(2) 1.01679(19) 0.2643(2) 0.0251(6) Uani 1 1 d . A .
H18 H 0.0506 1.0751 0.2741 0.030 Uiso 1 1 calc R . .
C19 C -0.0050(2) 0.95456(19) 0.31333(19) 0.0234(6) Uani 1 1 d . . .
H19 H -0.0645 0.9698 0.3567 0.028 Uiso 1 1 calc R A .
C20 C 0.0145(2) 0.87012(18) 0.29805(18) 0.0182(5) Uani 1 1 d . A .
H20 H -0.0322 0.8272 0.3309 0.022 Uiso 1 1 calc R . .
C21 C 0.0220(2) 0.85644(18) 0.0820(2) 0.0207(5) Uani 1 1 d . A .
H21 H -0.0293 0.8683 0.1322 0.025 Uiso 1 1 calc R . .
C22 C 0.0058(2) 0.89054(19) 0.0017(2) 0.0249(6) Uani 1 1 d . . .
H22 H -0.0571 0.9249 -0.0038 0.030 Uiso 1 1 calc R A .
C23 C 0.0829(2) 0.87392(19) -0.0711(2) 0.0254(6) Uani 1 1 d . A .
H23 H 0.0729 0.8988 -0.1268 0.031 Uiso 1 1 calc R . .
C24 C 0.1738(2) 0.82192(18) -0.06405(19) 0.0211(5) Uani 1 1 d . . .
H24 H 0.2266 0.8104 -0.1137 0.025 Uiso 1 1 calc R A .
C25 C 0.1844(2) 0.78713(17) 0.01936(17) 0.0157(5) Uani 1 1 d . A .
C26 C 0.3429(2) 0.68577(17) 0.00529(17) 0.0156(5) Uani 1 1 d . A .
C27 C 0.3413(2) 0.65225(18) -0.06177(18) 0.0194(5) Uani 1 1 d . . .
H27 H 0.2805 0.6607 -0.0771 0.023 Uiso 1 1 calc R A .
C28 C 0.4296(2) 0.60685(19) -0.10510(19) 0.0229(6) Uani 1 1 d . A .
H28 H 0.4304 0.5851 -0.1515 0.027 Uiso 1 1 calc R . .
C29 C 0.5171(2) 0.5933(2) -0.08021(19) 0.0233(6) Uani 1 1 d . . .
H29 H 0.5790 0.5644 -0.1108 0.028 Uiso 1 1 calc R A .
C30 C 0.5128(2) 0.62236(18) -0.01089(18) 0.0195(5) Uani 1 1 d . A .
H30 H 0.5717 0.6101 0.0080 0.023 Uiso 1 1 calc R . .
C31 C 0.4820(2) 0.55050(19) 0.27064(18) 0.0189(5) Uani 1 1 d . A .
H31 H 0.5391 0.5810 0.2574 0.023 Uiso 1 1 calc R . .
C32 C 0.4742(2) 0.4689(2) 0.33209(19) 0.0238(6) Uani 1 1 d . . .
H32 H 0.5257 0.4425 0.3599 0.029 Uiso 1 1 calc R A .
C33 C 0.3892(2) 0.4257(2) 0.3528(2) 0.0258(6) Uani 1 1 d . A .
H33 H 0.3816 0.3695 0.3956 0.031 Uiso 1 1 calc R . .
C34 C 0.3160(2) 0.46468(19) 0.31079(19) 0.0215(6) Uani 1 1 d . . .
H34 H 0.2573 0.4359 0.3249 0.026 Uiso 1 1 calc R A .
C35 C 0.32889(19) 0.54681(17) 0.24736(17) 0.0155(5) Uani 1 1 d . A .
C36 C 0.1864(2) 0.55792(17) 0.19375(17) 0.0157(5) Uani 1 1 d . A .
C37 C 0.1750(2) 0.47020(18) 0.19852(19) 0.0204(5) Uani 1 1 d . . .
H37 H 0.2247 0.4206 0.2110 0.024 Uiso 1 1 calc R A .
C38 C 0.0884(2) 0.45853(19) 0.1843(2) 0.0234(6) Uani 1 1 d . A .
H38 H 0.0784 0.3997 0.1870 0.028 Uiso 1 1 calc R . .
C39 C 0.0154(2) 0.5311(2) 0.16607(19) 0.0216(6) Uani 1 1 d . . .
H39 H -0.0447 0.5222 0.1577 0.026 Uiso 1 1 calc R A .
C40 C 0.0328(2) 0.61650(18) 0.16042(18) 0.0179(5) Uani 1 1 d . A .
H40 H -0.0154 0.6672 0.1472 0.022 Uiso 1 1 calc R . .
C41 C 0.1984(4) 1.2361(3) 0.0189(4) 0.0638(13) Uani 1 1 d . . .
H41A H 0.2587 1.2080 -0.0184 0.096 Uiso 1 1 calc R . .
H41B H 0.1703 1.2914 -0.0166 0.096 Uiso 1 1 calc R . .
H41C H 0.1471 1.1940 0.0478 0.096 Uiso 1 1 calc R . .
C42 C 0.2269(4) 1.2581(3) 0.0840(3) 0.0548(11) Uani 1 1 d . . .
H42 H 0.2220 1.3177 0.0888 0.066 Uiso 1 1 calc R . .
C43 C 0.2882(4) 1.1972(3) 0.2059(3) 0.0569(12) Uani 1 1 d . . .
H43A H 0.2320 1.2375 0.2348 0.068 Uiso 1 1 calc R . .
H43B H 0.3501 1.2284 0.1802 0.068 Uiso 1 1 calc R . .
C44 C 0.3071(3) 1.1109(3) 0.2719(3) 0.0539(11) Uani 1 1 d . . .
H44A H 0.3608 1.0700 0.2428 0.081 Uiso 1 1 calc R . .
H44B H 0.2443 1.0822 0.3004 0.081 Uiso 1 1 calc R . .
H44C H 0.3284 1.1241 0.3155 0.081 Uiso 1 1 calc R . .
C45 C 0.1397(2) 0.78077(18) -0.35330(17) 0.0172(5) Uani 1 1 d . . .
C46 C 0.1476(2) 0.85977(19) -0.42244(17) 0.0200(5) Uani 1 1 d . . .
H46 H 0.2062 0.8898 -0.4410 0.024 Uiso 1 1 calc R . .
C47 C 0.0734(2) 0.8956(2) -0.46460(19) 0.0258(6) Uani 1 1 d . . .
H47 H 0.0820 0.9492 -0.5110 0.031 Uiso 1 1 calc R . .
C48 C -0.0135(2) 0.8532(2) -0.4389(2) 0.0298(7) Uani 1 1 d . . .
H48 H -0.0647 0.8774 -0.4672 0.036 Uiso 1 1 calc R . .
C49 C -0.0239(2) 0.7756(2) -0.3717(2) 0.0293(7) Uani 1 1 d . . .
H49 H -0.0827 0.7458 -0.3536 0.035 Uiso 1 1 calc R . .
C50 C 0.0516(2) 0.7405(2) -0.3301(2) 0.0231(6) Uani 1 1 d . . .
H50 H 0.0425 0.6869 -0.2839 0.028 Uiso 1 1 calc R . .
C51 C 0.3171(2) 0.69082(17) -0.39121(17) 0.0171(5) Uani 1 1 d . . .
C52 C 0.4060(2) 0.72805(19) -0.44714(18) 0.0222(6) Uani 1 1 d . . .
H52 H 0.4224 0.7791 -0.4381 0.027 Uiso 1 1 calc R . .
C53 C 0.4714(2) 0.6931(2) -0.5157(2) 0.0272(6) Uani 1 1 d . . .
H53 H 0.5311 0.7202 -0.5519 0.033 Uiso 1 1 calc R . .
C54 C 0.4496(2) 0.6195(2) -0.53090(19) 0.0271(6) Uani 1 1 d . . .
H54 H 0.4943 0.5952 -0.5771 0.032 Uiso 1 1 calc R . .
C55 C 0.3612(2) 0.5813(2) -0.47780(19) 0.0245(6) Uani 1 1 d . . .
H55 H 0.3448 0.5310 -0.4881 0.029 Uiso 1 1 calc R . .
C56 C 0.2967(2) 0.61669(19) -0.40969(18) 0.0195(5) Uani 1 1 d . . .
H56 H 0.2366 0.5898 -0.3743 0.023 Uiso 1 1 calc R . .
C57 C 0.1999(2) 0.65622(18) -0.22178(17) 0.0170(5) Uani 1 1 d . . .
C58 C 0.2529(2) 0.56942(19) -0.20313(18) 0.0200(5) Uani 1 1 d . . .
H58 H 0.3104 0.5525 -0.2473 0.024 Uiso 1 1 calc R . .
C59 C 0.2247(2) 0.5070(2) -0.12252(19) 0.0247(6) Uani 1 1 d . . .
H59 H 0.2632 0.4490 -0.1127 0.030 Uiso 1 1 calc R . .
C60 C 0.1413(3) 0.5289(2) -0.05678(19) 0.0277(6) Uani 1 1 d . . .
H60 H 0.1218 0.4863 -0.0018 0.033 Uiso 1 1 calc R . .
C61 C 0.0865(2) 0.6140(2) -0.07241(19) 0.0269(6) Uani 1 1 d . . .
H61 H 0.0288 0.6301 -0.0280 0.032 Uiso 1 1 calc R . .
C62 C 0.1160(2) 0.67586(19) -0.15303(18) 0.0214(5) Uani 1 1 d . . .
H62 H 0.0777 0.7340 -0.1620 0.026 Uiso 1 1 calc R . .
C63 C 0.2844(2) 0.80668(19) -0.29294(18) 0.0202(5) Uani 1 1 d . . .
C64 C 0.2365(3) 0.8935(2) -0.2876(2) 0.0282(7) Uani 1 1 d . . .
H64 H 0.1721 0.9125 -0.2981 0.034 Uiso 1 1 calc R . .
C65 C 0.2792(4) 0.9534(2) -0.2676(2) 0.0423(9) Uani 1 1 d . . .
H65 H 0.2445 1.0121 -0.2655 0.051 Uiso 1 1 calc R . .
C66 C 0.3720(4) 0.9271(3) -0.2508(3) 0.0520(12) Uani 1 1 d . . .
H66 H 0.4016 0.9673 -0.2370 0.062 Uiso 1 1 calc R . .
C67 C 0.4215(3) 0.8413(3) -0.2543(3) 0.0437(9) Uani 1 1 d . . .
H67 H 0.4852 0.8226 -0.2427 0.052 Uiso 1 1 calc R . .
C68 C 0.3786(2) 0.7825(2) -0.2748(2) 0.0285(6) Uani 1 1 d . . .
H68 H 0.4139 0.7240 -0.2766 0.034 Uiso 1 1 calc R . .
C69 C 0.7374(2) 0.6658(2) 0.2954(3) 0.0402(9) Uani 1 1 d . . .
C70 C 0.2522(5) 0.2152(5) 0.4707(5) 0.0848(18) Uiso 1 1 d . . .
C71 C 0.2904(11) 0.1440(10) 0.5326(9) 0.219(6) Uiso 1 1 d . . .
H71A H 0.3345 0.0980 0.5042 0.328 Uiso 1 1 calc R . .
H71B H 0.2333 0.1167 0.5797 0.328 Uiso 1 1 calc R . .
H71C H 0.3296 0.1683 0.5566 0.328 Uiso 1 1 calc R . .
B1 B 0.2352(2) 0.73386(19) -0.31395(19) 0.0154(5) Uani 1 1 d . . .

loop_
_atom_site_aniso_label
_atom_site_aniso_U_11
_atom_site_aniso_U_22
_atom_site_aniso_U_33
_atom_site_aniso_U_23
_atom_site_aniso_U_13
_atom_site_aniso_U_12
W1 0.01344(7) 0.01471(7) 0.01233(7) -0.00306(5) -0.00471(5) -0.00213(5)
W1A 0.01223(8) 0.01139(7) 0.01197(8) -0.00215(5) -0.00509(5) -0.00143(5)
Mo1 0.01223(8) 0.01139(7) 0.01197(8) -0.00215(5) -0.00509(5) -0.00143(5)
Mo1A 0.01344(7) 0.01471(7) 0.01233(7) -0.00306(5) -0.00471(5) -0.00213(5)
S1 0.0225(15) 0.0353(14) 0.037(2) -0.0061(13) -0.0143(14) -0.0096(11)
S1A 0.0253(16) 0.0186(10) 0.034(2) -0.0057(14) -0.0139(16) -0.0042(9)
F1 0.040(3) 0.039(3) 0.047(3) 0.001(2) 0.000(2) -0.013(2)
F1A 0.126(10) 0.042(5) 0.105(8) 0.036(5) -0.077(8) -0.050(5)
F2 0.026(2) 0.035(2) 0.092(6) -0.032(3) 0.010(3) -0.0026(18)
F2A 0.034(3) 0.060(4) 0.102(7) -0.064(5) 0.015(3) -0.013(3)
F3 0.027(6) 0.080(5) 0.077(9) -0.048(6) 0.018(4) -0.036(4)
F3A 0.017(5) 0.055(4) 0.041(5) -0.028(4) 0.015(4) -0.025(4)
O1 0.0269(11) 0.0244(10) 0.0195(10) -0.0058(8) -0.0085(8) -0.0024(8)
O2 0.0431(15) 0.0292(13) 0.0648(19) -0.0157(13) -0.0135(14) -0.0045(11)
O3 0.026(3) 0.030(3) 0.093(7) -0.014(3) -0.023(3) 0.003(2)
O3A 0.045(4) 0.063(5) 0.104(8) -0.065(6) 0.015(4) -0.017(3)
O4 0.062(5) 0.101(7) 0.037(3) -0.007(3) -0.019(3) -0.040(5)
O4A 0.100(8) 0.050(4) 0.081(7) 0.020(4) -0.076(7) -0.019(5)
O5 0.023(4) 0.041(5) 0.030(8) -0.013(5) -0.015(6) -0.009(3)
O5A 0.025(4) 0.027(4) 0.020(7) -0.002(5) -0.012(5) -0.013(3)
N1 0.0150(10) 0.0131(9) 0.0159(11) -0.0015(8) -0.0058(8) -0.0008(8)
N2 0.0157(10) 0.0154(10) 0.0124(10) -0.0028(8) -0.0056(8) -0.0016(8)
N3 0.0167(10) 0.0130(9) 0.0136(10) -0.0007(8) -0.0068(8) -0.0015(8)
N4 0.0186(11) 0.0170(10) 0.0135(10) -0.0038(8) -0.0069(8) -0.0048(8)
N5 0.0164(10) 0.0128(9) 0.0155(10) -0.0021(8) -0.0053(8) -0.0035(8)
N6 0.0156(10) 0.0146(10) 0.0165(11) -0.0036(8) -0.0065(8) -0.0009(8)
N7 0.0179(11) 0.0135(10) 0.0189(11) -0.0021(8) -0.0093(9) -0.0022(8)
N8 0.0175(10) 0.0156(10) 0.0124(10) -0.0027(8) -0.0071(8) -0.0018(8)
N9 0.0175(10) 0.0153(10) 0.0143(10) -0.0033(8) -0.0050(8) -0.0032(8)
N10 0.0147(10) 0.0157(10) 0.0150(10) -0.0036(8) -0.0055(8) -0.0001(8)
N11 0.0152(10) 0.0135(9) 0.0165(11) -0.0028(8) -0.0066(8) -0.0014(8)
N12 0.0153(10) 0.0146(10) 0.0151(10) -0.0042(8) -0.0054(8) -0.0024(8)
C1 0.0168(12) 0.0148(11) 0.0223(14) -0.0032(10) -0.0059(10) -0.0019(9)
C2 0.0210(13) 0.0225(13) 0.0244(15) -0.0040(11) -0.0008(11) -0.0077(11)
C3 0.0308(15) 0.0252(14) 0.0134(13) -0.0010(11) -0.0017(11) -0.0072(12)
C4 0.0242(14) 0.0225(13) 0.0149(13) -0.0036(10) -0.0061(11) -0.0032(11)
C5 0.0173(12) 0.0129(11) 0.0158(12) -0.0022(9) -0.0065(10) 0.0013(9)
C6 0.0161(12) 0.0143(11) 0.0136(12) -0.0018(9) -0.0078(9) 0.0002(9)
C7 0.0218(13) 0.0189(12) 0.0160(13) -0.0053(10) -0.0052(10) -0.0009(10)
C8 0.0339(16) 0.0220(13) 0.0179(13) -0.0059(11) -0.0104(12) -0.0064(12)
C9 0.0294(15) 0.0193(12) 0.0189(13) -0.0010(10) -0.0109(11) -0.0088(11)
C10 0.0194(12) 0.0167(12) 0.0173(13) -0.0003(10) -0.0079(10) -0.0048(10)
C11 0.0218(13) 0.0236(13) 0.0168(13) -0.0048(11) -0.0046(10) -0.0079(11)
C12 0.0287(15) 0.0257(14) 0.0162(13) -0.0002(11) -0.0040(11) -0.0123(12)
C13 0.0304(15) 0.0197(13) 0.0216(14) 0.0037(11) -0.0114(12) -0.0085(11)
C14 0.0219(13) 0.0183(12) 0.0226(14) -0.0002(11) -0.0098(11) -0.0054(10)
C15 0.0195(12) 0.0169(12) 0.0156(12) -0.0027(10) -0.0082(10) -0.0055(10)
C16 0.0186(12) 0.0152(11) 0.0154(12) -0.0023(9) -0.0088(10) -0.0014(9)
C17 0.0278(14) 0.0143(12) 0.0230(14) -0.0037(10) -0.0108(11) -0.0028(10)
C18 0.0336(16) 0.0158(12) 0.0283(16) -0.0082(11) -0.0132(13) 0.0020(11)
C19 0.0252(14) 0.0210(13) 0.0235(14) -0.0092(11) -0.0082(12) 0.0045(11)
C20 0.0173(12) 0.0191(12) 0.0186(13) -0.0050(10) -0.0074(10) 0.0002(10)
C21 0.0196(13) 0.0169(12) 0.0279(15) -0.0051(11) -0.0113(11) -0.0015(10)
C22 0.0277(15) 0.0203(13) 0.0329(16) -0.0054(12) -0.0206(13) 0.0013(11)
C23 0.0368(17) 0.0213(13) 0.0247(15) -0.0045(11) -0.0214(13) 0.0012(12)
C24 0.0296(15) 0.0187(12) 0.0184(13) -0.0035(10) -0.0138(11) -0.0011(11)
C25 0.0194(12) 0.0132(11) 0.0168(12) -0.0028(9) -0.0086(10) -0.0034(9)
C26 0.0189(12) 0.0140(11) 0.0139(12) -0.0019(9) -0.0056(10) -0.0035(9)
C27 0.0244(14) 0.0185(12) 0.0183(13) -0.0047(10) -0.0102(11) -0.0029(10)
C28 0.0302(15) 0.0235(13) 0.0171(13) -0.0083(11) -0.0076(11) -0.0023(11)
C29 0.0226(14) 0.0248(14) 0.0217(14) -0.0111(11) -0.0021(11) -0.0011(11)
C30 0.0173(12) 0.0190(12) 0.0220(14) -0.0054(10) -0.0052(10) -0.0029(10)
C31 0.0143(12) 0.0227(13) 0.0192(13) -0.0051(11) -0.0068(10) 0.0008(10)
C32 0.0195(13) 0.0234(13) 0.0236(14) 0.0008(11) -0.0105(11) 0.0036(11)
C33 0.0257(15) 0.0205(13) 0.0238(15) 0.0044(11) -0.0097(12) 0.0003(11)
C34 0.0181(13) 0.0194(13) 0.0231(14) 0.0015(11) -0.0076(11) -0.0023(10)
C35 0.0143(11) 0.0158(11) 0.0154(12) -0.0048(9) -0.0044(9) 0.0014(9)
C36 0.0158(12) 0.0156(11) 0.0151(12) -0.0037(9) -0.0040(10) -0.0020(9)
C37 0.0199(13) 0.0139(12) 0.0240(14) -0.0047(10) -0.0019(11) -0.0033(10)
C38 0.0226(14) 0.0195(13) 0.0279(15) -0.0094(11) -0.0005(11) -0.0085(11)
C39 0.0180(13) 0.0272(14) 0.0224(14) -0.0107(11) -0.0027(11) -0.0080(11)
C40 0.0152(12) 0.0218(13) 0.0175(13) -0.0063(10) -0.0044(10) -0.0026(10)
C41 0.063(3) 0.037(2) 0.088(4) -0.007(2) -0.025(3) -0.008(2)
C42 0.059(3) 0.0264(18) 0.073(3) -0.0134(19) -0.012(2) -0.0028(17)
C43 0.057(3) 0.049(2) 0.063(3) -0.030(2) 0.004(2) -0.017(2)
C44 0.049(2) 0.051(2) 0.062(3) -0.024(2) -0.007(2) -0.0072(19)
C45 0.0173(12) 0.0199(12) 0.0146(12) -0.0074(10) -0.0050(10) 0.0020(10)
C46 0.0192(13) 0.0234(13) 0.0151(12) -0.0064(10) -0.0046(10) 0.0036(10)
C47 0.0276(15) 0.0266(14) 0.0187(14) -0.0068(11) -0.0089(12) 0.0102(12)
C48 0.0255(15) 0.0382(17) 0.0299(16) -0.0169(14) -0.0163(13) 0.0126(13)
C49 0.0191(14) 0.0379(17) 0.0365(18) -0.0159(14) -0.0117(13) 0.0002(12)
C50 0.0204(13) 0.0265(14) 0.0241(14) -0.0080(11) -0.0078(11) -0.0022(11)
C51 0.0164(12) 0.0174(12) 0.0151(12) 0.0001(10) -0.0083(10) 0.0019(9)
C52 0.0221(14) 0.0200(13) 0.0181(13) 0.0009(10) -0.0056(11) 0.0011(10)
C53 0.0202(14) 0.0299(15) 0.0189(14) 0.0028(12) -0.0014(11) 0.0014(11)
C54 0.0261(15) 0.0317(15) 0.0157(13) -0.0058(12) -0.0045(11) 0.0085(12)
C55 0.0269(15) 0.0249(14) 0.0222(14) -0.0083(11) -0.0112(12) 0.0050(11)
C56 0.0176(12) 0.0233(13) 0.0177(13) -0.0051(10) -0.0081(10) 0.0016(10)
C57 0.0201(13) 0.0194(12) 0.0140(12) -0.0024(10) -0.0070(10) -0.0077(10)
C58 0.0208(13) 0.0215(13) 0.0187(13) -0.0026(10) -0.0080(11) -0.0050(10)
C59 0.0319(16) 0.0223(13) 0.0220(14) 0.0010(11) -0.0135(12) -0.0085(12)
C60 0.0404(18) 0.0286(15) 0.0153(13) 0.0017(11) -0.0076(12) -0.0186(13)
C61 0.0327(16) 0.0338(16) 0.0147(13) -0.0074(12) -0.0008(12) -0.0140(13)
C62 0.0262(14) 0.0225(13) 0.0166(13) -0.0054(11) -0.0054(11) -0.0064(11)
C63 0.0254(14) 0.0205(13) 0.0154(13) 0.0003(10) -0.0086(11) -0.0077(11)
C64 0.0453(19) 0.0210(14) 0.0208(14) -0.0002(11) -0.0158(13) -0.0070(13)
C65 0.081(3) 0.0209(15) 0.0340(19) -0.0001(13) -0.0275(19) -0.0177(17)
C66 0.090(3) 0.044(2) 0.038(2) 0.0035(17) -0.030(2) -0.044(2)
C67 0.046(2) 0.057(2) 0.038(2) 0.0045(17) -0.0235(17) -0.0330(19)
C68 0.0300(16) 0.0323(16) 0.0241(15) 0.0013(12) -0.0122(13) -0.0122(13)
C69 0.0182(15) 0.0284(17) 0.070(3) -0.0223(18) 0.0019(16) -0.0056(13)
B1 0.0167(13) 0.0162(13) 0.0136(13) -0.0026(10) -0.0061(11) -0.0020(10)

loop_
_atom_type_symbol
_atom_type_description
_atom_type_scat_dispersion_real
_atom_type_scat_dispersion_imag
_atom_type_scat_source
C C 0.0033 0.0016 'International Tables Vol C Tables 4.2.6.8 and 6.1.1.4'
H H 0.0000 0.0000 'International Tables Vol C Tables 4.2.6.8 and 6.1.1.4'
B B 0.0013 0.0007 'International Tables Vol C Tables 4.2.6.8 and 6.1.1.4'
F F 0.0171 0.0103 'International Tables Vol C Tables 4.2.6.8 and 6.1.1.4'
Mo Mo -1.6832 0.6857 'International Tables Vol C Tables 4.2.6.8 and 6.1.1.4'
N N 0.0061 0.0033 'International Tables Vol C Tables 4.2.6.8 and 6.1.1.4'
O O 0.0106 0.0060 'International Tables Vol C Tables 4.2.6.8 and 6.1.1.4'
S S 0.1246 0.1234 'International Tables Vol C Tables 4.2.6.8 and 6.1.1.4'
W W -0.8490 6.8722 'International Tables Vol C Tables 4.2.6.8 and 6.1.1.4'

loop_
_geom_angle_atom_site_label_1
_geom_angle_atom_site_label_2
_geom_angle_atom_site_label_3
_geom_angle
O1 W1 N3 94.31(9)
O1 W1 N4 94.63(9)
O1 W1 N9 92.77(9)
O1 W1 N10 93.41(9)
N3 W1 N10 88.33(8)
N4 W1 N3 91.25(8)
N4 W1 N10 171.96(8)
N9 W1 N3 172.76(8)
N9 W1 N4 86.65(8)
N9 W1 N10 92.78(8)
N1 W1A N6 75.53(8)
N1 W1A N12 75.59(8)
N2 W1A N1 59.79(8)
N2 W1A N5 80.76(8)
N2 W1A N6 76.52(8)
N2 W1A N7 152.56(8)
N2 W1A N8 133.74(8)
N2 W1A N12 125.35(8)
N5 W1A N1 125.95(8)
N5 W1A N6 59.45(8)
N5 W1A N12 153.85(8)
N7 W1A N1 120.26(8)
N7 W1A N5 79.12(8)
N7 W1A N6 77.24(8)
N7 W1A N12 76.52(8)
N8 W1A N1 153.73(8)
N8 W1A N5 80.31(8)
N8 W1A N6 126.12(8)
N8 W1A N7 60.09(8)
N8 W1A N12 79.41(8)
N11 W1A N1 79.35(8)
N11 W1A N2 81.27(8)
N11 W1A N5 132.41(8)
N11 W1A N6 152.48(8)
N11 W1A N7 126.16(8)
N11 W1A N8 81.19(8)
N11 W1A N12 59.71(8)
N12 W1A N6 122.84(8)
O3 S1 O4 116.7(6)
O3 S1 O5 113.4(11)
O3 S1 C69 103.3(4)
O4 S1 O5 116.9(10)
O4 S1 C69 99.4(4)
O5 S1 C69 104.0(11)
O3A S1A O4A 114.0(7)
O3A S1A C69 101.5(4)
O4A S1A C69 107.1(4)
O5A S1A O3A 120.4(10)
O5A S1A O4A 110.3(11)
O5A S1A C69 101.3(11)
C42 O2 C43 113.2(3)
C1 N1 W1A 141.30(19)
C1 N1 C5 121.6(2)
C5 N1 W1A 96.69(16)
C5 N2 W1A 97.11(16)
C5 N2 C6 123.9(2)
C6 N2 W1A 132.22(17)
C6 N3 W1 118.12(17)
C10 N3 W1 123.06(18)
C10 N3 C6 118.7(2)
C11 N4 W1 124.79(18)
C15 N4 W1 116.37(17)
C15 N4 C11 118.7(2)
C15 N5 W1A 134.12(17)
C15 N5 C16 123.9(2)
C16 N5 W1A 97.48(16)
C16 N6 W1A 96.77(16)
C20 N6 W1A 141.76(19)
C20 N6 C16 121.1(2)
C21 N7 W1A 141.0(2)
C21 N7 C25 121.9(2)
C25 N7 W1A 97.12(16)
C25 N8 W1A 96.83(16)
C26 N8 W1A 135.95(17)
C26 N8 C25 124.4(2)
C26 N9 W1 118.16(17)
C26 N9 C30 119.0(2)
C30 N9 W1 122.76(18)
C31 N10 W1 121.91(18)
C35 N10 W1 119.12(17)
C35 N10 C31 118.9(2)
C35 N11 W1A 131.65(17)
C35 N11 C36 124.3(2)
C36 N11 W1A 97.54(15)
C36 N12 W1A 96.66(16)
C40 N12 W1A 141.42(18)
C40 N12 C36 121.6(2)
N1 C1 H1 119.8
N1 C1 C2 120.3(3)
C2 C1 H1 119.8
C1 C2 H2 120.7
C1 C2 C3 118.6(3)
C3 C2 H2 120.7
C2 C3 H3 119.3
C4 C3 C2 121.3(3)
C4 C3 H3 119.3
C3 C4 H4 121.5
C3 C4 C5 117.0(3)
C5 C4 H4 121.5
N1 C5 N2 106.1(2)
N1 C5 C4 121.2(2)
N2 C5 C4 132.7(3)
N2 C6 C7 125.3(2)
N3 C6 N2 113.6(2)
N3 C6 C7 120.9(2)
C6 C7 H7 120.5
C8 C7 C6 119.1(3)
C8 C7 H7 120.5
C7 C8 H8 120.0
C7 C8 C9 119.9(3)
C9 C8 H8 120.0
C8 C9 H9 120.7
C10 C9 C8 118.7(3)
C10 C9 H9 120.7
N3 C10 C9 122.5(3)
N3 C10 H10 118.8
C9 C10 H10 118.8
N4 C11 H11 118.9
N4 C11 C12 122.1(3)
C12 C11 H11 118.9
C11 C12 H12 120.4
C11 C12 C13 119.2(3)
C13 C12 H12 120.4
C12 C13 H13 120.4
C14 C13 C12 119.3(3)
C14 C13 H13 120.4
C13 C14 H14 120.3
C13 C14 C15 119.4(3)
C15 C14 H14 120.3
N4 C15 N5 113.4(2)
N4 C15 C14 121.3(2)
N5 C15 C14 125.2(2)
N5 C16 C17 131.9(3)
N6 C16 N5 106.3(2)
N6 C16 C17 121.6(2)
C16 C17 H17 121.5
C18 C17 C16 117.0(3)
C18 C17 H17 121.5
C17 C18 H18 119.6
C17 C18 C19 120.8(3)
C19 C18 H18 119.6
C18 C19 H19 120.5
C20 C19 C18 119.1(3)
C20 C19 H19 120.5
N6 C20 C19 120.4(3)
N6 C20 H20 119.8
C19 C20 H20 119.8
N7 C21 H21 120.1
N7 C21 C22 119.9(3)
C22 C21 H21 120.1
C21 C22 H22 120.5
C21 C22 C23 119.0(3)
C23 C22 H22 120.5
C22 C23 H23 119.3
C24 C23 C22 121.4(3)
C24 C23 H23 119.3
C23 C24 H24 121.6
C23 C24 C25 116.9(3)
C25 C24 H24 121.6
N7 C25 N8 105.9(2)
N7 C25 C24 121.0(2)
N8 C25 C24 133.0(3)
N8 C26 C27 125.3(2)
N9 C26 N8 113.9(2)
N9 C26 C27 120.8(2)
C26 C27 H27 120.5
C28 C27 C26 119.1(3)
C28 C27 H27 120.5
C27 C28 H28 120.2
C27 C28 C29 119.5(3)
C29 C28 H28 120.2
C28 C29 H29 120.5
C30 C29 C28 119.0(3)
C30 C29 H29 120.5
N9 C30 C29 122.3(3)
N9 C30 H30 118.8
C29 C30 H30 118.8
N10 C31 H31 118.7
N10 C31 C32 122.6(3)
C32 C31 H31 118.7
C31 C32 H32 120.8
C31 C32 C33 118.5(3)
C33 C32 H32 120.8
C32 C33 H33 120.1
C34 C33 C32 119.8(3)
C34 C33 H33 120.1
C33 C34 H34 120.3
C33 C34 C35 119.4(3)
C35 C34 H34 120.3
N10 C35 N11 113.4(2)
N10 C35 C34 120.9(2)
N11 C35 C34 125.7(2)
N11 C36 C37 133.3(2)
N12 C36 N11 105.8(2)
N12 C36 C37 120.8(2)
C36 C37 H37 121.4
C38 C37 C36 117.2(3)
C38 C37 H37 121.4
C37 C38 H38 119.3
C37 C38 C39 121.5(3)
C39 C38 H38 119.3
C38 C39 H39 120.9
C40 C39 C38 118.2(3)
C40 C39 H39 120.9
N12 C40 C39 120.6(3)
N12 C40 H40 119.7
C39 C40 H40 119.7
H41A C41 H41B 109.5
H41A C41 H41C 109.5
H41B C41 H41C 109.5
C42 C41 H41A 109.5
C42 C41 H41B 109.5
C42 C41 H41C 109.5
O2 C42 C41 110.9(3)
O2 C42 H42 124.6
C41 C42 H42 124.6
O2 C43 H43A 109.5
O2 C43 H43B 109.5
O2 C43 C44 110.8(3)
H43A C43 H43B 108.1
C44 C43 H43A 109.5
C44 C43 H43B 109.5
C43 C44 H44A 109.5
C43 C44 H44B 109.5
C43 C44 H44C 109.5
H44A C44 H44B 109.5
H44A C44 H44C 109.5
H44B C44 H44C 109.5
C46 C45 B1 121.0(2)
C50 C45 C46 115.1(3)
C50 C45 B1 123.4(2)
C45 C46 H46 118.6
C47 C46 C45 122.9(3)
C47 C46 H46 118.6
C46 C47 H47 120.0
C46 C47 C48 120.0(3)
C48 C47 H47 120.0
C47 C48 H48 120.5
C49 C48 C47 118.9(3)
C49 C48 H48 120.5
C48 C49 H49 119.9
C48 C49 C50 120.3(3)
C50 C49 H49 119.9
C45 C50 C49 122.9(3)
C45 C50 H50 118.6
C49 C50 H50 118.6
C52 C51 C56 115.5(2)
C52 C51 B1 123.7(2)
C56 C51 B1 120.6(2)
C51 C52 H52 118.7
C53 C52 C51 122.5(3)
C53 C52 H52 118.7
C52 C53 H53 119.9
C54 C53 C52 120.2(3)
C54 C53 H53 119.9
C53 C54 H54 120.4
C53 C54 C55 119.1(3)
C55 C54 H54 120.4
C54 C55 H55 120.0
C54 C55 C56 120.1(3)
C56 C55 H55 120.0
C51 C56 H56 118.7
C55 C56 C51 122.5(3)
C55 C56 H56 118.7
C58 C57 C62 115.0(2)
C58 C57 B1 124.0(2)
C62 C57 B1 120.8(2)
C57 C58 H58 118.7
C59 C58 C57 122.7(3)
C59 C58 H58 118.7
C58 C59 H59 119.8
C60 C59 C58 120.4(3)
C60 C59 H59 119.8
C59 C60 H60 120.6
C59 C60 C61 118.8(3)
C61 C60 H60 120.6
C60 C61 H61 120.0
C60 C61 C62 120.1(3)
C62 C61 H61 120.0
C57 C62 H62 118.5
C61 C62 C57 122.9(3)
C61 C62 H62 118.5
C64 C63 C68 115.3(3)
C64 C63 B1 124.1(3)
C68 C63 B1 120.5(3)
C63 C64 H64 118.6
C65 C64 C63 122.9(3)
C65 C64 H64 118.6
C64 C65 H65 120.1
C66 C65 C64 119.8(3)
C66 C65 H65 120.1
C65 C66 H66 120.4
C65 C66 C67 119.2(3)
C67 C66 H66 120.4
C66 C67 H67 119.7
C66 C67 C68 120.5(4)
C68 C67 H67 119.7
C63 C68 H68 118.9
C67 C68 C63 122.3(3)
C67 C68 H68 118.9
S1 C69 S1A 13.99(15)
F1 C69 S1 106.9(3)
F1 C69 S1A 93.8(3)
F1A C69 S1 128.2(5)
F1A C69 S1A 119.0(5)
F1A C69 F1 34.6(6)
F1A C69 F2 64.9(7)
F1A C69 F2A 110.6(7)
F1A C69 F3 113.6(10)
F1A C69 F3A 105.0(9)
F2 C69 S1 113.1(3)
F2 C69 S1A 121.2(4)
F2 C69 F1 98.0(5)
F2 C69 F2A 47.0(4)
F2 C69 F3A 122.6(8)
F2A C69 S1 93.2(4)
F2A C69 S1A 107.1(4)
F2A C69 F1 144.8(6)
F3 C69 S1 113.1(11)
F3 C69 S1A 114.8(10)
F3 C69 F1 110.3(8)
F3 C69 F2 114.1(9)
F3 C69 F2A 86.5(7)
F3 C69 F3A 14.7(11)
F3A C69 S1 114.9(9)
F3A C69 S1A 112.8(9)
F3A C69 F1 96.4(7)
F3A C69 F2A 100.9(7)
N13 C70 C71 168.6(10)
C70 C71 H71A 109.5
C70 C71 H71B 109.5
C70 C71 H71C 109.5
H71A C71 H71B 109.5
H71A C71 H71C 109.5
H71B C71 H71C 109.5
C45 B1 C51 103.2(2)
C45 B1 C57 111.5(2)
C45 B1 C63 112.7(2)
C51 B1 C57 112.1(2)
C51 B1 C63 111.4(2)
C63 B1 C57 106.1(2)

loop_
_geom_bond_atom_site_label_1
_geom_bond_atom_site_label_2
_geom_bond_distance
W1 O1 1.702(2)
W1 N3 2.143(2)
W1 N4 2.142(2)
W1 N9 2.141(2)
W1 N10 2.150(2)
W1A N1 2.196(2)
W1A N2 2.167(2)
W1A N5 2.180(2)
W1A N6 2.214(2)
W1A N7 2.180(2)
W1A N8 2.168(2)
W1A N11 2.167(2)
W1A N12 2.201(2)
S1 O3 1.410(7)
S1 O4 1.432(8)
S1 O5 1.51(3)
S1 C69 1.785(6)
S1A O3A 1.418(7)
S1A O4A 1.430(9)
S1A O5A 1.41(3)
S1A C69 1.818(6)
F1 C69 1.459(8)
F1A C69 1.182(8)
F2 C69 1.347(6)
F2A C69 1.407(7)
F3 C69 1.26(2)
F3A C69 1.380(17)
O2 C42 1.403(5)
O2 C43 1.422(6)
N1 C1 1.340(3)
N1 C5 1.347(3)
N2 C5 1.375(3)
N2 C6 1.376(3)
N3 C6 1.359(3)
N3 C10 1.358(3)
N4 C11 1.361(3)
N4 C15 1.353(3)
N5 C15 1.369(3)
N5 C16 1.374(3)
N6 C16 1.348(3)
N6 C20 1.339(3)
N7 C21 1.338(3)
N7 C25 1.351(3)
N8 C25 1.376(3)
N8 C26 1.371(3)
N9 C26 1.356(3)
N9 C30 1.362(3)
N10 C31 1.360(3)
N10 C35 1.356(3)
N11 C35 1.372(3)
N11 C36 1.373(3)
N12 C36 1.353(3)
N12 C40 1.333(3)
N13 C70 1.107(8)
C1 H1 0.9500
C1 C2 1.379(4)
C2 H2 0.9500
C2 C3 1.398(4)
C3 H3 0.9500
C3 C4 1.378(4)
C4 H4 0.9500
C4 C5 1.401(4)
C6 C7 1.398(4)
C7 H7 0.9500
C7 C8 1.377(4)
C8 H8 0.9500
C8 C9 1.387(4)
C9 H9 0.9500
C9 C10 1.371(4)
C10 H10 0.9500
C11 H11 0.9500
C11 C12 1.372(4)
C12 H12 0.9500
C12 C13 1.396(4)
C13 H13 0.9500
C13 C14 1.372(4)
C14 H14 0.9500
C14 C15 1.400(4)
C16 C17 1.399(4)
C17 H17 0.9500
C17 C18 1.387(4)
C18 H18 0.9500
C18 C19 1.389(4)
C19 H19 0.9500
C19 C20 1.383(4)
C20 H20 0.9500
C21 H21 0.9500
C21 C22 1.377(4)
C22 H22 0.9500
C22 C23 1.389(4)
C23 H23 0.9500
C23 C24 1.383(4)
C24 H24 0.9500
C24 C25 1.396(4)
C26 C27 1.406(4)
C27 H27 0.9500
C27 C28 1.383(4)
C28 H28 0.9500
C28 C29 1.391(4)
C29 H29 0.9500
C29 C30 1.369(4)
C30 H30 0.9500
C31 H31 0.9500
C31 C32 1.372(4)
C32 H32 0.9500
C32 C33 1.390(4)
C33 H33 0.9500
C33 C34 1.380(4)
C34 H34 0.9500
C34 C35 1.396(4)
C36 C37 1.396(4)
C37 H37 0.9500
C37 C38 1.383(4)
C38 H38 0.9500
C38 C39 1.392(4)
C39 H39 0.9500
C39 C40 1.384(4)
C40 H40 0.9500
C41 H41A 0.9800
C41 H41B 0.9800
C41 H41C 0.9800
C41 C42 1.453(7)
C42 H42 0.9500
C43 H43A 0.9900
C43 H43B 0.9900
C43 C44 1.501(7)
C44 H44A 0.9800
C44 H44B 0.9800
C44 H44C 0.9800
C45 C46 1.408(4)
C45 C50 1.394(4)
C45 B1 1.636(4)
C46 H46 0.9500
C46 C47 1.387(4)
C47 H47 0.9500
C47 C48 1.393(5)
C48 H48 0.9500
C48 C49 1.376(5)
C49 H49 0.9500
C49 C50 1.397(4)
C50 H50 0.9500
C51 C52 1.401(4)
C51 C56 1.406(4)
C51 B1 1.640(4)
C52 H52 0.9500
C52 C53 1.396(4)
C53 H53 0.9500
C53 C54 1.378(5)
C54 H54 0.9500
C54 C55 1.391(5)
C55 H55 0.9500
C55 C56 1.391(4)
C56 H56 0.9500
C57 C58 1.402(4)
C57 C62 1.405(4)
C57 B1 1.645(4)
C58 H58 0.9500
C58 C59 1.393(4)
C59 H59 0.9500
C59 C60 1.382(4)
C60 H60 0.9500
C60 C61 1.387(5)
C61 H61 0.9500
C61 C62 1.391(4)
C62 H62 0.9500
C63 C64 1.400(4)
C63 C68 1.410(4)
C63 B1 1.640(4)
C64 H64 0.9500
C64 C65 1.399(4)
C65 H65 0.9500
C65 C66 1.381(6)
C66 H66 0.9500
C66 C67 1.385(6)
C67 H67 0.9500
C67 C68 1.390(5)
C68 H68 0.9500
C70 C71 1.426(14)
C71 H71A 0.9800
C71 H71B 0.9800
C71 H71C 0.9800

loop_
_geom_torsion_atom_site_label_1
_geom_torsion_atom_site_label_2
_geom_torsion_atom_site_label_3
_geom_torsion_atom_site_label_4
_geom_torsion
W1 N3 C6 N2 4.5(3)
W1 N3 C6 C7 -171.37(19)
W1 N3 C10 C9 174.0(2)
W1 N4 C11 C12 177.0(2)
W1 N4 C15 N5 1.2(3)
W1 N4 C15 C14 -175.3(2)
W1 N9 C26 N8 -0.3(3)
W1 N9 C26 C27 -178.99(19)
W1 N9 C30 C29 -176.6(2)
W1 N10 C31 C32 177.2(2)
W1 N10 C35 N11 1.1(3)
W1 N10 C35 C34 -175.8(2)
W1A N1 C1 C2 -171.4(2)
W1A N1 C5 N2 -5.3(2)
W1A N1 C5 C4 176.3(2)
W1A N2 C5 N1 5.4(2)
W1A N2 C5 C4 -176.5(3)
W1A N2 C6 N3 -54.1(3)
W1A N2 C6 C7 121.6(3)
W1A N5 C15 N4 -53.9(3)
W1A N5 C15 C14 122.5(3)
W1A N5 C16 N6 0.6(2)
W1A N5 C16 C17 175.1(3)
W1A N6 C16 N5 -0.6(2)
W1A N6 C16 C17 -175.8(2)
W1A N6 C20 C19 171.4(2)
W1A N7 C21 C22 -179.2(2)
W1A N7 C25 N8 -1.4(2)
W1A N7 C25 C24 -178.2(2)
W1A N8 C25 N7 1.4(2)
W1A N8 C25 C24 177.6(3)
W1A N8 C26 N9 -46.6(3)
W1A N8 C26 C27 132.0(2)
W1A N11 C35 N10 -51.8(3)
W1A N11 C35 C34 124.9(3)
W1A N11 C36 N12 4.8(2)
W1A N11 C36 C37 -178.0(3)
W1A N12 C36 N11 -4.7(2)
W1A N12 C36 C37 177.6(2)
W1A N12 C40 C39 -173.2(2)
O1 W1 N3 C6 -157.91(18)
O1 W1 N3 C10 25.3(2)
O1 W1 N4 C11 26.2(2)
O1 W1 N4 C15 -157.55(18)
O1 W1 N9 C26 -160.67(19)
O1 W1 N9 C30 16.0(2)
O1 W1 N10 C31 27.4(2)
O1 W1 N10 C35 -156.18(19)
O3 S1 C69 S1A -46.1(13)
O3 S1 C69 F1 -67.5(5)
O3 S1 C69 F1A -98.7(10)
O3 S1 C69 F2 -174.2(6)
O3 S1 C69 F2A 141.7(6)
O3 S1 C69 F3 54.1(8)
O3 S1 C69 F3A 38.1(8)
O3A S1A C69 S1 161.3(17)
O3A S1A C69 F1 -39.2(6)
O3A S1A C69 F1A -64.3(9)
O3A S1A C69 F2 -140.9(7)
O3A S1A C69 F2A 169.5(6)
O3A S1A C69 F3 75.3(8)
O3A S1A C69 F3A 59.4(9)
O4 S1 C69 S1A -166.6(16)
O4 S1 C69 F1 172.0(5)
O4 S1 C69 F1A 140.8(10)
O4 S1 C69 F2 65.3(6)
O4 S1 C69 F2A 21.3(6)
O4 S1 C69 F3 -66.4(8)
O4 S1 C69 F3A -82.3(8)
O4A S1A C69 S1 41.4(13)
O4A S1A C69 F1 -159.1(6)
O4A S1A C69 F1A 175.8(9)
O4A S1A C69 F2 99.2(8)
O4A S1A C69 F2A 49.6(7)
O4A S1A C69 F3 -44.6(9)
O4A S1A C69 F3A -60.5(9)
O5 S1 C69 S1A 72.5(17)
O5 S1 C69 F1 51.1(11)
O5 S1 C69 F1A 19.9(13)
O5 S1 C69 F2 -55.6(11)
O5 S1 C69 F2A -99.7(10)
O5 S1 C69 F3 172.7(11)
O5 S1 C69 F3A 156.8(12)
O5A S1A C69 S1 -74.2(16)
O5A S1A C69 F1 85.3(10)
O5A S1A C69 F1A 60.3(12)
O5A S1A C69 F2 -16.4(11)
O5A S1A C69 F2A -66.0(10)
O5A S1A C69 F3 -160.2(11)
O5A S1A C69 F3A -176.1(11)
N1 W1A N2 C5 -3.67(14)
N1 W1A N2 C6 -154.5(2)
N1 W1A N5 C15 165.8(2)
N1 W1A N5 C16 -38.52(19)
N1 W1A N6 C16 149.32(17)
N1 W1A N6 C20 -22.9(3)
N1 W1A N7 C21 29.9(3)
N1 W1A N7 C25 -148.55(15)
N1 W1A N8 C25 97.5(2)
N1 W1A N8 C26 -62.8(3)
N1 W1A N11 C35 -75.4(2)
N1 W1A N11 C36 76.13(16)
N1 W1A N12 C36 -82.59(16)
N1 W1A N12 C40 90.7(3)
N1 C1 C2 C3 -0.8(4)
N2 W1A N1 C1 175.5(3)
N2 W1A N1 C5 3.75(14)
N2 W1A N5 C15 124.2(2)
N2 W1A N5 C16 -80.13(16)
N2 W1A N6 C16 87.52(16)
N2 W1A N6 C20 -84.7(3)
N2 W1A N7 C21 -52.0(4)
N2 W1A N7 C25 129.53(19)
N2 W1A N8 C25 -151.05(14)
N2 W1A N8 C26 48.6(3)
N2 W1A N11 C35 -14.7(2)
N2 W1A N11 C36 136.84(16)
N2 W1A N12 C36 -47.60(18)
N2 W1A N12 C40 125.7(3)
N2 C6 C7 C8 -179.6(3)
N3 W1 N4 C11 120.7(2)
N3 W1 N4 C15 -63.13(19)
N3 W1 N9 C26 7.1(7)
N3 W1 N9 C30 -176.3(6)
N3 W1 N10 C31 -66.8(2)
N3 W1 N10 C35 109.60(19)
N3 C6 C7 C8 -4.2(4)
N4 W1 N3 C6 107.36(18)
N4 W1 N3 C10 -69.4(2)
N4 W1 N9 C26 -66.19(19)
N4 W1 N9 C30 110.4(2)
N4 W1 N10 C31 -153.9(5)
N4 W1 N10 C35 22.5(7)
N4 C11 C12 C13 -2.4(4)
N5 W1A N1 C1 126.2(3)
N5 W1A N1 C5 -45.57(18)
N5 W1A N2 C5 137.86(15)
N5 W1A N2 C6 -12.9(2)
N5 W1A N6 C16 0.40(15)
N5 W1A N6 C20 -171.9(3)
N5 W1A N7 C21 -95.6(3)
N5 W1A N7 C25 86.00(16)
N5 W1A N8 C25 -83.93(15)
N5 W1A N8 C26 115.7(3)
N5 W1A N11 C35 54.2(3)
N5 W1A N11 C36 -154.27(15)
N5 W1A N12 C36 128.97(19)
N5 W1A N12 C40 -57.7(4)
N5 C16 C17 C18 -172.5(3)
N6 W1A N1 C1 92.9(3)
N6 W1A N1 C5 -78.88(15)
N6 W1A N2 C5 77.25(15)
N6 W1A N2 C6 -73.6(2)
N6 W1A N5 C15 -156.1(3)
N6 W1A N5 C16 -0.39(14)
N6 W1A N7 C21 -34.7(3)
N6 W1A N7 C25 146.84(17)
N6 W1A N8 C25 -43.65(18)
N6 W1A N8 C26 156.0(2)
N6 W1A N11 C35 -51.1(3)
N6 W1A N11 C36 100.5(2)
N6 W1A N12 C36 -144.37(15)
N6 W1A N12 C40 29.0(3)
N6 C16 C17 C18 1.4(4)
N7 W1A N1 C1 27.4(3)
N7 W1A N1 C5 -144.39(14)
N7 W1A N2 C5 94.6(2)
N7 W1A N2 C6 -56.2(3)
N7 W1A N5 C15 -74.6(2)
N7 W1A N5 C16 81.12(16)
N7 W1A N6 C16 -84.38(16)
N7 W1A N6 C20 103.4(3)
N7 W1A N8 C25 -0.98(14)
N7 W1A N8 C26 -161.3(3)
N7 W1A N11 C35 164.7(2)
N7 W1A N11 C36 -43.72(19)
N7 W1A N12 C36 150.78(17)
N7 W1A N12 C40 -35.9(3)
N7 C21 C22 C23 -1.4(4)
N8 W1A N1 C1 -55.6(4)
N8 W1A N1 C5 132.64(19)
N8 W1A N2 C5 -155.19(14)
N8 W1A N2 C6 54.0(3)
N8 W1A N5 C15 -13.4(2)
N8 W1A N5 C16 142.28(16)
N8 W1A N6 C16 -47.33(19)
N8 W1A N6 C20 140.4(3)
N8 W1A N7 C21 179.4(3)
N8 W1A N7 C25 0.99(14)
N8 W1A N11 C35 122.3(2)
N8 W1A N11 C36 -86.13(16)
N8 W1A N12 C36 89.27(16)
N8 W1A N12 C40 -97.4(3)
N8 C26 C27 C28 176.4(3)
N9 W1 N3 C6 34.3(7)
N9 W1 N3 C10 -142.5(6)
N9 W1 N4 C11 -66.3(2)
N9 W1 N4 C15 109.94(19)
N9 W1 N10 C31 120.4(2)
N9 W1 N10 C35 -63.23(19)
N9 C26 C27 C28 -5.0(4)
N10 W1 N3 C6 -64.61(18)
N10 W1 N3 C10 118.6(2)
N10 W1 N4 C11 -152.4(5)
N10 W1 N4 C15 23.8(7)
N10 W1 N9 C26 105.78(19)
N10 W1 N9 C30 -77.6(2)
N10 C31 C32 C33 -1.6(4)
N11 W1A N1 C1 -98.5(3)
N11 W1A N1 C5 89.78(15)
N11 W1A N2 C5 -86.38(15)
N11 W1A N2 C6 122.8(2)
N11 W1A N5 C15 55.1(3)
N11 W1A N5 C16 -149.22(15)
N11 W1A N6 C16 124.59(19)
N11 W1A N6 C20 -47.7(4)
N11 W1A N7 C21 129.2(3)
N11 W1A N7 C25 -49.26(18)
N11 W1A N8 C25 140.11(16)
N11 W1A N8 C26 -20.2(2)
N11 W1A N12 C36 3.35(15)
N11 W1A N12 C40 176.7(3)
N11 C36 C37 C38 -178.8(3)
N12 W1A N1 C1 -37.3(3)
N12 W1A N1 C5 150.99(16)
N12 W1A N2 C5 -43.66(18)
N12 W1A N2 C6 165.5(2)
N12 W1A N5 C15 -53.0(3)
N12 W1A N5 C16 102.7(2)
N12 W1A N6 C16 -148.88(15)
N12 W1A N6 C20 38.9(3)
N12 W1A N7 C21 94.0(3)
N12 W1A N7 C25 -84.41(16)
N12 W1A N8 C25 79.47(15)
N12 W1A N8 C26 -80.9(3)
N12 W1A N11 C35 -154.9(3)
N12 W1A N11 C36 -3.30(14)
N12 C36 C37 C38 -1.9(4)
C1 N1 C5 N2 -179.3(2)
C1 N1 C5 C4 2.4(4)
C1 C2 C3 C4 1.4(4)
C2 C3 C4 C5 -0.1(4)
C3 C4 C5 N1 -1.8(4)
C3 C4 C5 N2 -179.6(3)
C5 N1 C1 C2 -1.0(4)
C5 N2 C6 N3 161.6(2)
C5 N2 C6 C7 -22.7(4)
C6 N2 C5 N1 159.6(2)
C6 N2 C5 C4 -22.3(4)
C6 N3 C10 C9 -2.8(4)
C6 C7 C8 C9 0.1(4)
C7 C8 C9 C10 2.6(4)
C8 C9 C10 N3 -1.3(4)
C10 N3 C6 N2 -178.6(2)
C10 N3 C6 C7 5.6(4)
C11 N4 C15 N5 177.7(2)
C11 N4 C15 C14 1.2(4)
C11 C12 C13 C14 2.0(4)
C12 C13 C14 C15 -0.1(4)
C13 C14 C15 N4 -1.5(4)
C13 C14 C15 N5 -177.7(3)
C15 N4 C11 C12 0.9(4)
C15 N5 C16 N6 159.7(2)
C15 N5 C16 C17 -25.7(4)
C16 N5 C15 N4 155.6(2)
C16 N5 C15 C14 -28.0(4)
C16 N6 C20 C19 0.4(4)
C16 C17 C18 C19 -0.5(4)
C17 C18 C19 C20 -0.4(4)
C18 C19 C20 N6 0.5(4)
C20 N6 C16 N5 173.8(2)
C20 N6 C16 C17 -1.4(4)
C21 N7 C25 N8 179.7(2)
C21 N7 C25 C24 3.0(4)
C21 C22 C23 C24 1.9(5)
C22 C23 C24 C25 0.0(4)
C23 C24 C25 N7 -2.4(4)
C23 C24 C25 N8 -178.1(3)
C25 N7 C21 C22 -1.0(4)
C25 N8 C26 N9 157.2(2)
C25 N8 C26 C27 -24.1(4)
C26 N8 C25 N7 164.9(2)
C26 N8 C25 C24 -18.9(4)
C26 N9 C30 C29 0.0(4)
C26 C27 C28 C29 1.6(4)
C27 C28 C29 C30 2.5(4)
C28 C29 C30 N9 -3.4(4)
C30 N9 C26 N8 -177.0(2)
C30 N9 C26 C27 4.2(4)
C31 N10 C35 N11 177.6(2)
C31 N10 C35 C34 0.7(4)
C31 C32 C33 C34 0.8(5)
C32 C33 C34 C35 0.6(4)
C33 C34 C35 N10 -1.4(4)
C33 C34 C35 N11 -177.9(3)
C35 N10 C31 C32 0.8(4)
C35 N11 C36 N12 159.3(2)
C35 N11 C36 C37 -23.5(5)
C36 N11 C35 N10 163.1(2)
C36 N11 C35 C34 -20.2(4)
C36 N12 C40 C39 -1.0(4)
C36 C37 C38 C39 -0.1(4)
C37 C38 C39 C40 1.5(4)
C38 C39 C40 N12 -1.0(4)
C40 N12 C36 N11 -179.9(2)
C40 N12 C36 C37 2.5(4)
C42 O2 C43 C44 169.5(4)
C43 O2 C42 C41 -177.9(4)
C45 C46 C47 C48 0.0(4)
C46 C45 C50 C49 -0.2(4)
C46 C45 B1 C51 -71.4(3)
C46 C45 B1 C57 168.1(2)
C46 C45 B1 C63 48.8(3)
C46 C47 C48 C49 -0.2(4)
C47 C48 C49 C50 0.2(5)
C48 C49 C50 C45 0.0(5)
C50 C45 C46 C47 0.2(4)
C50 C45 B1 C51 99.8(3)
C50 C45 B1 C57 -20.8(3)
C50 C45 B1 C63 -140.0(3)
C51 C52 C53 C54 0.4(4)
C52 C51 C56 C55 1.2(4)
C52 C51 B1 C45 105.4(3)
C52 C51 B1 C57 -134.5(3)
C52 C51 B1 C63 -15.7(3)
C52 C53 C54 C55 0.7(4)
C53 C54 C55 C56 -0.8(4)
C54 C55 C56 C51 -0.2(4)
C56 C51 C52 C53 -1.3(4)
C56 C51 B1 C45 -69.2(3)
C56 C51 B1 C57 50.9(3)
C56 C51 B1 C63 169.7(2)
C57 C58 C59 C60 0.4(4)
C58 C57 C62 C61 -0.5(4)
C58 C57 B1 C45 132.2(3)
C58 C57 B1 C51 17.1(4)
C58 C57 B1 C63 -104.7(3)
C58 C59 C60 C61 -0.3(4)
C59 C60 C61 C62 -0.2(5)
C60 C61 C62 C57 0.6(5)
C62 C57 C58 C59 0.0(4)
C62 C57 B1 C45 -52.1(3)
C62 C57 B1 C51 -167.3(2)
C62 C57 B1 C63 70.9(3)
C63 C64 C65 C66 -0.9(5)
C64 C63 C68 C67 -0.9(5)
C64 C63 B1 C45 15.3(4)
C64 C63 B1 C51 130.6(3)
C64 C63 B1 C57 -107.0(3)
C64 C65 C66 C67 0.1(6)
C65 C66 C67 C68 0.2(6)
C66 C67 C68 C63 0.2(6)
C68 C63 C64 C65 1.3(5)
C68 C63 B1 C45 -167.7(3)
C68 C63 B1 C51 -52.3(3)
C68 C63 B1 C57 70.0(3)
B1 C45 C46 C47 172.1(2)
B1 C45 C50 C49 -171.8(3)
B1 C51 C52 C53 -176.1(3)
B1 C51 C56 C55 176.2(2)
B1 C57 C58 C59 175.9(3)
B1 C57 C62 C61 -176.5(3)
B1 C63 C64 C65 178.4(3)
B1 C63 C68 C67 -178.2(3)
